data_4132220
loop_
_publ_author_name
'Saha, Subhankar'
'Desiraju, Gautam R.'

_publ_section_title
;
 Acid&#x00B7;&#x00B7;&#x00B7;Amide Supramolecular Synthon in Cocrystals:
 From Spectroscopic Detection to Property Engineering.
;
_journal_issue 20
_journal_name_full 'Journal of the American Chemical Society'
_journal_page_first 6361
_journal_page_last 6373
_journal_paper_doi 10.1021/jacs.8b02435
_journal_volume 140
_journal_year 2018
_chemical_formula_sum 'C15 H18 N O4'
_chemical_formula_weight 276.30
_space_group_crystal_system triclinic
_space_group_IT_number 2
_space_group_name_Hall '-P 1'
_space_group_name_H-M_alt 'P -1'
_atom_sites_solution_hydrogens mixed
_audit_creation_method SHELXL-2014
_cell_angle_alpha 85.167(13)
_cell_angle_beta 83.67(4)
_cell_angle_gamma 81.671(16)
_cell_formula_units_Z 2
_cell_length_a 6.315(8)
_cell_length_b 7.061(7)
_cell_length_c 15.048(17)
_cell_measurement_reflns_used 2588
_cell_measurement_temperature 150(2)
_cell_measurement_theta_max 33.8
_cell_measurement_theta_min 1.8
_cell_volume 658.3(13)
_computing_cell_refinement
;
CrystalClear-SM Expert 2.0 rc14 (Rigaku, 2009)
;
_computing_data_collection
;
CrystalClear-SM Expert 2.0 rc14 (Rigaku, 2009)
;
_computing_data_reduction
;
CrystalClear-SM Expert 2.0 rc14 (Rigaku, 2009)
;
_computing_structure_refinement 'SHELXL-14 (Sheldrick, 2014)'
_computing_structure_solution 'SHELXL-14 (Sheldrick, 2014)'
_diffrn_ambient_temperature 150(2)
_diffrn_detector_area_resol_mean 13.6612
_diffrn_measured_fraction_theta_full 0.993
_diffrn_measured_fraction_theta_max 0.994
_diffrn_measurement_device
;
XtaLABmini: Fixed Chi 2 circle
;
_diffrn_measurement_device_type
;
Rigaku Mercury375R (2x2 bin mode)
;
_diffrn_measurement_method 'profile data from \w-scans'
_diffrn_radiation_type MoK\a
_diffrn_radiation_wavelength 0.71073
_diffrn_reflns_av_R_equivalents 0.0685
_diffrn_reflns_av_unetI/netI 0.0558
_diffrn_reflns_Laue_measured_fraction_full 0.993
_diffrn_reflns_Laue_measured_fraction_max 0.994
_diffrn_reflns_limit_h_max 7
_diffrn_reflns_limit_h_min -7
_diffrn_reflns_limit_k_max 8
_diffrn_reflns_limit_k_min -8
_diffrn_reflns_limit_l_max 18
_diffrn_reflns_limit_l_min -18
_diffrn_reflns_number 6192
_diffrn_reflns_point_group_measured_fraction_full 0.993
_diffrn_reflns_point_group_measured_fraction_max 0.994
_diffrn_reflns_theta_full 25.242
_diffrn_reflns_theta_max 25.998
_diffrn_reflns_theta_min 1.365
_exptl_absorpt_coefficient_mu 0.101
_exptl_absorpt_correction_T_max 1.000
_exptl_absorpt_correction_T_min 0.674
_exptl_absorpt_correction_type multi-scan
_exptl_absorpt_process_details 'Jacobson, R. (1998) Private communication'
_exptl_crystal_colour Colourless
_exptl_crystal_density_diffrn 1.394
_exptl_crystal_description Block
_exptl_crystal_F_000 294
_exptl_crystal_size_max 0.180
_exptl_crystal_size_mid 0.180
_exptl_crystal_size_min 0.170
_refine_diff_density_max 0.226
_refine_diff_density_min -0.429
_refine_diff_density_rms 0.062
_refine_ls_extinction_method none
_refine_ls_goodness_of_fit_ref 1.077
_refine_ls_hydrogen_treatment constr
_refine_ls_matrix_type full
_refine_ls_number_parameters 181
_refine_ls_number_reflns 2574
_refine_ls_number_restraints 0
_refine_ls_restrained_S_all 1.077
_refine_ls_R_factor_all 0.0627
_refine_ls_R_factor_gt 0.0532
_refine_ls_shift/su_max 0.000
_refine_ls_shift/su_mean 0.000
_refine_ls_structure_factor_coef Fsqd
_refine_ls_weighting_details 'w=1/[\s^2^(Fo^2^)+(0.0735P)^2^+0.2690P] where P=(Fo^2^+2Fc^2^)/3'
_refine_ls_weighting_scheme calc
_refine_ls_wR_factor_gt 0.1494
_refine_ls_wR_factor_ref 0.1583
_reflns_Friedel_coverage 0.000
_reflns_number_gt 2169
_reflns_number_total 2574
_reflns_threshold_expression 'I > 2\s(I)'
_cod_data_source_file ja8b02435_si_004.cif
_cod_data_source_block 5C
_cod_database_code 4132220
_shelx_space_group_comment
;
The symmetry employed for this shelxl refinement is uniquely defined
by the following loop, which should always be used as a source of
symmetry information in preference to the above space-group names.
They are only intended as comments.
;
_shelx_estimated_absorpt_t_min 0.982
_shelx_estimated_absorpt_t_max 0.983
_shelxl_version_number 2014-3

loop_
_space_group_symop_operation_xyz
'x, y, z'
'-x, -y, -z'

loop_
_atom_site_label
_atom_site_type_symbol
_atom_site_fract_x
_atom_site_fract_y
_atom_site_fract_z
_atom_site_U_iso_or_equiv
_atom_site_adp_type
_atom_site_occupancy
_atom_site_site_symmetry_order
_atom_site_calc_flag
_atom_site_refinement_flags_posn
_atom_site_refinement_flags_adp
C3 C 0.1245(3) 0.4211(3) 0.39355(12) 0.0273(4) Uani 1 1 d . .
C5 C 0.3498(3) 0.6728(3) 0.36903(13) 0.0319(5) Uani 1 1 d . .
H5 H 0.4782 0.7207 0.3781 0.038 Uiso 1 1 calc R U
C6 C 0.0115(3) 0.7124(3) 0.30498(13) 0.0311(5) Uani 1 1 d . .
H6 H -0.0911 0.7866 0.2700 0.037 Uiso 1 1 calc R U
C7 C 0.1985(3) 0.7842(3) 0.31868(12) 0.0270(4) Uani 1 1 d . .
C9 C -0.0245(3) 0.5331(3) 0.34234(13) 0.0309(4) Uani 1 1 d . .
H9 H -0.1527 0.4852 0.3330 0.037 Uiso 1 1 calc R U
C10 C 0.0757(3) 0.2350(3) 0.43612(12) 0.0288(4) Uani 1 1 d . .
C14 C 0.3132(3) 0.4928(3) 0.40581(13) 0.0306(4) Uani 1 1 d . .
H14 H 0.4174 0.4173 0.4397 0.037 Uiso 1 1 calc R U
C22 C 0.6266(3) 0.2102(2) 0.11740(12) 0.0244(4) Uani 1 1 d . .
C23 C 0.4091(3) 0.2799(3) 0.12090(13) 0.0271(4) Uani 1 1 d . .
H23 H 0.3294 0.3047 0.1770 0.033 Uiso 1 1 calc R U
C24 C 0.7463(3) 0.1723(3) 0.19854(13) 0.0260(4) Uani 1 1 d . .
C25 C 0.3077(3) 0.3136(3) 0.04281(14) 0.0309(4) Uani 1 1 d . .
H25 H 0.1593 0.3635 0.0460 0.037 Uiso 1 1 calc R U
C26 C 0.4196(4) 0.2755(3) -0.03996(13) 0.0324(5) Uani 1 1 d . .
C27 C 0.7411(3) 0.1756(3) 0.03432(13) 0.0287(4) Uani 1 1 d . .
H27 H 0.8908 0.1305 0.0308 0.034 Uiso 1 1 calc R U
C28 C 0.6373(4) 0.2069(3) -0.04296(13) 0.0334(5) Uani 1 1 d . .
H28 H 0.7165 0.1808 -0.0990 0.040 Uiso 1 1 calc R U
C51 C 0.3050(4) 0.3072(3) -0.12298(15) 0.0435(6) Uani 1 1 d . .
H50A H 0.4043 0.3438 -0.1740 0.052 Uiso 1 1 d R U
H50B H 0.1819 0.4090 -0.1158 0.052 Uiso 1 1 d R U
H50C H 0.2518 0.1879 -0.1347 0.052 Uiso 1 1 d R U
H51A H 0.1643 0.2645 -0.1100 0.052 Uiso 1 1 d R U
H51B H 0.3898 0.2349 -0.1706 0.052 Uiso 1 1 d R U
H51C H 0.2884 0.4446 -0.1418 0.052 Uiso 1 1 d R U
N1 N 0.6351(3) 0.1517(3) 0.27807(11) 0.0347(4) Uani 1 1 d . .
H1A H 0.7028 0.1289 0.3267 0.042 Uiso 1 1 d R U
H1B H 0.4939 0.1610 0.2822 0.042 Uiso 1 1 d R U
O1 O 0.2387(2) 0.9608(2) 0.28459(9) 0.0328(4) Uani 1 1 d . .
H1 H 0.1306 1.0178 0.2608 0.049 Uiso 1 1 d R U
O3 O 0.2286(2) 0.1370(2) 0.48087(10) 0.0374(4) Uani 1 1 d . .
H3 H 0.1889 0.0332 0.5030 0.056 Uiso 1 1 d R U
O6 O -0.0976(2) 0.1757(2) 0.43184(9) 0.0326(4) Uani 1 1 d . .
O7 O 0.9451(2) 0.1599(2) 0.19122(10) 0.0379(4) Uani 1 1 d . .

loop_
_atom_site_aniso_label
_atom_site_aniso_U_11
_atom_site_aniso_U_22
_atom_site_aniso_U_33
_atom_site_aniso_U_23
_atom_site_aniso_U_13
_atom_site_aniso_U_12
C3 0.0301(10) 0.0323(10) 0.0195(9) -0.0031(7) -0.0017(7) -0.0045(8)
C5 0.0242(9) 0.0384(11) 0.0343(11) 0.0001(8) -0.0079(8) -0.0065(8)
C6 0.0285(10) 0.0337(11) 0.0319(10) 0.0020(8) -0.0098(8) -0.0048(8)
C7 0.0273(9) 0.0304(10) 0.0230(9) -0.0013(7) -0.0004(7) -0.0051(7)
C9 0.0283(9) 0.0341(11) 0.0323(10) -0.0023(8) -0.0082(8) -0.0070(8)
C10 0.0338(10) 0.0332(10) 0.0202(9) -0.0031(7) -0.0056(8) -0.0041(8)
C14 0.0289(10) 0.0344(11) 0.0288(10) 0.0014(8) -0.0090(8) -0.0032(8)
C22 0.0263(9) 0.0189(9) 0.0293(10) 0.0002(7) -0.0056(7) -0.0061(7)
C23 0.0269(9) 0.0246(9) 0.0307(10) 0.0004(7) -0.0040(7) -0.0069(7)
C24 0.0259(9) 0.0208(9) 0.0324(10) 0.0004(7) -0.0062(8) -0.0057(7)
C25 0.0281(9) 0.0255(10) 0.0409(11) 0.0036(8) -0.0107(8) -0.0075(7)
C26 0.0461(12) 0.0209(9) 0.0340(11) 0.0030(7) -0.0152(9) -0.0123(8)
C27 0.0306(10) 0.0217(9) 0.0333(10) -0.0017(7) -0.0011(8) -0.0034(7)
C28 0.0464(12) 0.0258(10) 0.0290(10) -0.0035(8) -0.0023(9) -0.0082(8)
C51 0.0655(16) 0.0277(11) 0.0419(13) 0.0027(9) -0.0227(11) -0.0115(10)
N1 0.0267(8) 0.0513(11) 0.0272(9) -0.0020(7) -0.0063(7) -0.0064(7)
O1 0.0287(7) 0.0347(8) 0.0359(8) 0.0063(6) -0.0087(6) -0.0086(6)
O3 0.0402(8) 0.0364(8) 0.0377(8) 0.0098(6) -0.0152(6) -0.0108(6)
O6 0.0339(8) 0.0365(8) 0.0289(7) 0.0028(6) -0.0072(6) -0.0101(6)
O7 0.0240(7) 0.0500(9) 0.0390(8) 0.0117(7) -0.0074(6) -0.0077(6)

loop_
_atom_type_symbol
_atom_type_description
_atom_type_scat_dispersion_real
_atom_type_scat_dispersion_imag
_atom_type_scat_source
C C 0.0033 0.0016 'International Tables Vol C Tables 4.2.6.8 and 6.1.1.4'
H H 0.0000 0.0000 'International Tables Vol C Tables 4.2.6.8 and 6.1.1.4'
N N 0.0061 0.0033 'International Tables Vol C Tables 4.2.6.8 and 6.1.1.4'
O O 0.0106 0.0060 'International Tables Vol C Tables 4.2.6.8 and 6.1.1.4'

loop_
_geom_angle_atom_site_label_1
_geom_angle_atom_site_label_2
_geom_angle_atom_site_label_3
_geom_angle
C9 C3 C14 118.8(2)
C9 C3 C10 119.49(19)
C14 C3 C10 121.69(18)
C14 C5 C7 120.18(19)
C14 C5 H5 119.9
C7 C5 H5 119.9
C9 C6 C7 119.89(18)
C9 C6 H6 120.1
C7 C6 H6 120.1
O1 C7 C6 121.88(17)
O1 C7 C5 118.52(18)
C6 C7 C5 119.60(19)
C6 C9 C3 121.04(19)
C6 C9 H9 119.5
C3 C9 H9 119.5
O6 C10 O3 122.18(19)
O6 C10 C3 122.69(18)
O3 C10 C3 115.12(18)
C5 C14 C3 120.51(18)
C5 C14 H14 119.7
C3 C14 H14 119.7
C23 C22 C27 119.00(18)
C23 C22 C24 123.10(18)
C27 C22 C24 117.90(18)
C25 C23 C22 120.24(19)
C25 C23 H23 119.9
C22 C23 H23 119.9
O7 C24 N1 121.19(18)
O7 C24 C22 120.32(18)
N1 C24 C22 118.48(18)
C23 C25 C26 121.1(2)
C23 C25 H25 119.5
C26 C25 H25 119.5
C28 C26 C25 118.32(18)
C28 C26 C51 121.6(2)
C25 C26 C51 120.1(2)
C28 C27 C22 120.2(2)
C28 C27 H27 119.9
C22 C27 H27 119.9
C27 C28 C26 121.13(19)
C27 C28 H28 119.4
C26 C28 H28 119.4
C26 C51 H50A 109.5
C26 C51 H50B 110.4
H50A C51 H50B 109.4
C26 C51 H50C 109.7
H50A C51 H50C 109.1
H50B C51 H50C 108.7
C26 C51 H51A 109.1
H50A C51 H51A 140.4
H50B C51 H51A 64.1
H50C C51 H51A 48.1
C26 C51 H51B 109.4
H50A C51 H51B 47.2
H50B C51 H51B 139.1
H50C C51 H51B 64.9
H51A C51 H51B 110.2
C26 C51 H51C 108.7
H50A C51 H51C 64.9
H50B C51 H51C 48.2
H50C C51 H51C 140.6
H51A C51 H51C 109.9
H51B C51 H51C 109.5
C24 N1 H1A 119.9
C24 N1 H1B 120.1
H1A N1 H1B 120.0
C7 O1 H1 109.4
C10 O3 H3 109.4

loop_
_geom_bond_atom_site_label_1
_geom_bond_atom_site_label_2
_geom_bond_distance
C3 C9 1.395(3)
C3 C14 1.396(3)
C3 C10 1.471(3)
C5 C14 1.383(3)
C5 C7 1.396(3)
C5 H5 0.9500
C6 C9 1.381(3)
C6 C7 1.393(3)
C6 H6 0.9500
C7 O1 1.355(3)
C9 H9 0.9500
C10 O6 1.237(3)
C10 O3 1.318(3)
C14 H14 0.9500
C22 C23 1.387(3)
C22 C27 1.395(3)
C22 C24 1.491(3)
C23 C25 1.386(3)
C23 H23 0.9500
C24 O7 1.239(3)
C24 N1 1.327(3)
C25 C26 1.389(3)
C25 H25 0.9500
C26 C28 1.387(3)
C26 C51 1.497(3)
C27 C28 1.383(3)
C27 H27 0.9500
C28 H28 0.9500
C51 H50A 0.9781
C51 H50B 0.9829
C51 H50C 0.9865
C51 H51A 0.9731
C51 H51B 0.9787
C51 H51C 0.9813
N1 H1A 0.8800
N1 H1B 0.8801
O1 H1 0.8400
O3 H3 0.8400

loop_
_geom_torsion_atom_site_label_1
_geom_torsion_atom_site_label_2
_geom_torsion_atom_site_label_3
_geom_torsion_atom_site_label_4
_geom_torsion
C9 C6 C7 O1 -178.84(17)
C9 C6 C7 C5 1.0(3)
C14 C5 C7 O1 179.23(17)
C14 C5 C7 C6 -0.6(3)
C7 C6 C9 C3 -0.3(3)
C14 C3 C9 C6 -0.7(3)
C10 C3 C9 C6 176.89(17)
C9 C3 C10 O6 -3.2(3)
C14 C3 C10 O6 174.24(17)
C9 C3 C10 O3 178.07(17)
C14 C3 C10 O3 -4.4(3)
C7 C5 C14 C3 -0.4(3)
C9 C3 C14 C5 1.1(3)
C10 C3 C14 C5 -176.45(18)
C27 C22 C23 C25 0.3(3)
C24 C22 C23 C25 179.48(16)
C23 C22 C24 O7 -160.76(18)
C27 C22 C24 O7 18.4(3)
C23 C22 C24 N1 19.4(3)
C27 C22 C24 N1 -161.36(18)
C22 C23 C25 C26 1.1(3)
C23 C25 C26 C28 -1.5(3)
C23 C25 C26 C51 178.06(17)
C23 C22 C27 C28 -1.3(3)
C24 C22 C27 C28 179.42(16)
C22 C27 C28 C26 1.0(3)
C25 C26 C28 C27 0.4(3)
C51 C26 C28 C27 -179.12(18)
